data_2204577
loop_
_publ_author_name
'Iain D. H. Oswald'
'W. D. Sam Motherwell'
'Simon Parsons'

_publ_section_title
;
 A 1:1 co-crystal of quinol and pyridine
;
_journal_issue 11
_journal_name_full 'Acta Crystallographica Section E'
_journal_page_first o1967
_journal_page_last o1969
_journal_paper_doi 10.1107/S1600536804024547
_journal_volume 60
_journal_year 2004
_chemical_formula_iupac 'C6 H6 O2, C5 H5 N'
_chemical_formula_moiety 'C6 H6 O2, C5 H5 N'
_chemical_formula_sum 'C11 H11 N O2'
_chemical_formula_weight 189.21
_chemical_name_common Quinol--Pyridine
_chemical_name_systematic
;
Quinol--Pyridine (1/1)
;
_space_group_IT_number 2
_symmetry_cell_setting triclinic
_symmetry_space_group_name_Hall '-P 1'
_symmetry_space_group_name_H-M 'P -1'
_atom_sites_solution_hydrogens 'geom and difmap (OH)'
_atom_sites_solution_primary direct
_atom_sites_solution_secondary difmap
_audit_creation_method SHELXL-97
_cell_angle_alpha 89.002(2)
_cell_angle_beta 76.222(2)
_cell_angle_gamma 77.478(2)
_cell_formula_units_Z 2
_cell_length_a 5.7451(5)
_cell_length_b 9.1570(9)
_cell_length_c 9.6247(9)
_cell_measurement_reflns_used 2033
_cell_measurement_temperature 150(2)
_cell_measurement_theta_max 29
_cell_measurement_theta_min 2
_cell_volume 479.76(8)
_computing_cell_refinement 'SAINT (Bruker--Nonius, 2003)'
_computing_data_collection 'SMART (Bruker--Nonius, 2001)'
_computing_data_reduction SAINT
_computing_molecular_graphics SHELXTL
_computing_publication_material
;
SHELXTL, PLATON [Spek (2004) as incorporated in WinGX (Farrugia, 1999)] and
enCIFer (Version 1.1; Allen et al., 2004)
;
_computing_structure_refinement SHELXTL
_computing_structure_solution 'SHELXTL (Sheldrick, 2001)'
_diffrn_ambient_temperature 150(2)
_diffrn_measured_fraction_theta_full 0.995
_diffrn_measured_fraction_theta_max 0.905
_diffrn_measurement_device_type 'Bruker APEX CCD area-detector'
_diffrn_measurement_method \w
_diffrn_radiation_monochromator graphite
_diffrn_radiation_source 'fine-focus sealed tube'
_diffrn_radiation_type MoK\a
_diffrn_radiation_wavelength 0.71073
_diffrn_reflns_av_R_equivalents 0.018
_diffrn_reflns_av_sigmaI/netI 0.0343
_diffrn_reflns_limit_h_max 7
_diffrn_reflns_limit_h_min -7
_diffrn_reflns_limit_k_max 12
_diffrn_reflns_limit_k_min -12
_diffrn_reflns_limit_l_max 13
_diffrn_reflns_limit_l_min -12
_diffrn_reflns_number 4349
_diffrn_reflns_theta_full 25.24
_diffrn_reflns_theta_max 28.73
_diffrn_reflns_theta_min 2.18
_diffrn_standards_decay_% 0
_diffrn_standards_number 0
_exptl_absorpt_coefficient_mu 0.091
_exptl_absorpt_correction_T_max 0.980
_exptl_absorpt_correction_T_min 0.841
_exptl_absorpt_correction_type multi-scan
_exptl_absorpt_process_details '(SADABS; Sheldrick, 2004)'
_exptl_crystal_colour colourless
_exptl_crystal_density_diffrn 1.310
_exptl_crystal_density_method 'not measured'
_exptl_crystal_description block
_exptl_crystal_F_000 200
_exptl_crystal_size_max 0.33
_exptl_crystal_size_mid 0.18
_exptl_crystal_size_min 0.18
_refine_diff_density_max 0.28
_refine_diff_density_min -0.21
_refine_ls_extinction_method none
_refine_ls_goodness_of_fit_ref 1.039
_refine_ls_hydrogen_treatment mixed
_refine_ls_matrix_type full
_refine_ls_number_parameters 135
_refine_ls_number_reflns 2248
_refine_ls_number_restraints 0
_refine_ls_restrained_S_all 1.039
_refine_ls_R_factor_all 0.058
_refine_ls_R_factor_gt 0.048
_refine_ls_shift/su_max 0.001
_refine_ls_shift/su_mean 0.000
_refine_ls_structure_factor_coef Fsqd
_refine_ls_weighting_details 'calc w = 1/[\s^2^(Fo^2^)+(0.049P)^2^+0.1585P] where P = (Fo^2^+2Fc^2^)/3'
_refine_ls_weighting_scheme calc
_refine_ls_wR_factor_gt 0.113
_refine_ls_wR_factor_ref 0.120
_reflns_number_gt 1853
_reflns_number_total 2248
_reflns_threshold_expression I>2\S(I)
_cod_data_source_file wk6031.cif
_cod_data_source_block I
_cod_original_sg_symbol_Hall -P1
_cod_database_code 2204577
_cod_database_fobs_code 2204577

loop_
_symmetry_equiv_pos_as_xyz
'x, y, z'
'-x, -y, -z'

loop_
_atom_site_label
_atom_site_fract_x
_atom_site_fract_y
_atom_site_fract_z
_atom_site_U_iso_or_equiv
_atom_site_adp_type
_atom_site_calc_flag
_atom_site_refinement_flags
_atom_site_occupancy
_atom_site_type_symbol
O1A 1.3232(2) 0.07757(13) 0.26274(12) 0.0362(3) Uani d . 1 O
H1A 1.344(4) 0.174(3) 0.281(2) 0.065(7) Uiso d . 1 H
C1A 1.1638(3) 0.04088(16) 0.38221(16) 0.0263(3) Uani d . 1 C
C2A 1.1609(3) 0.08591(16) 0.51998(17) 0.0278(3) Uani d . 1 C
H2A 1.2717 0.1445 0.5340 0.033 Uiso calc R 1 H
C3A 0.9969(3) 0.04557(16) 0.63687(16) 0.0283(3) Uani d . 1 C
H3A 0.9948 0.0775 0.7306 0.034 Uiso calc R 1 H
O1B 0.3575(2) 0.36954(12) 0.28535(12) 0.0290(3) Uani d . 1 O
H1B 0.268(4) 0.441(3) 0.238(2) 0.057(6) Uiso d . 1 H
C1B 0.4247(3) 0.43589(16) 0.39227(15) 0.0239(3) Uani d . 1 C
C2B 0.6167(3) 0.35608(16) 0.44644(16) 0.0256(3) Uani d . 1 C
H2B 0.6960 0.2573 0.4106 0.031 Uiso calc R 1 H
C3B 0.6928(3) 0.42029(16) 0.55269(16) 0.0252(3) Uani d . 1 C
H3B 0.8258 0.3657 0.5881 0.030 Uiso calc R 1 H
N1S 0.8953(2) 0.41739(14) -0.14401(14) 0.0283(3) Uani d . 1 N
C2S 0.8062(3) 0.34857(18) -0.02635(17) 0.0330(4) Uani d . 1 C
H2S 0.6370 0.3800 0.0198 0.040 Uiso calc R 1 H
C3S 0.9484(4) 0.2340(2) 0.03146(18) 0.0408(4) Uani d . 1 C
H3S 0.8787 0.1883 0.1160 0.049 Uiso calc R 1 H
C4S 1.1934(4) 0.1870(2) -0.03559(19) 0.0398(4) Uani d . 1 C
H4S 1.2952 0.1076 0.0013 0.048 Uiso calc R 1 H
C5S 1.2883(3) 0.25698(19) -0.15699(18) 0.0348(4) Uani d . 1 C
H5S 1.4567 0.2272 -0.2052 0.042 Uiso calc R 1 H
C6S 1.1336(3) 0.37130(18) -0.20724(17) 0.0300(3) Uani d . 1 C
H6S 1.1997 0.4196 -0.2909 0.036 Uiso calc R 1 H

loop_
_atom_site_aniso_label
_atom_site_aniso_U_11
_atom_site_aniso_U_22
_atom_site_aniso_U_33
_atom_site_aniso_U_12
_atom_site_aniso_U_13
_atom_site_aniso_U_23
O1A 0.0467(7) 0.0270(6) 0.0325(6) -0.0101(5) -0.0030(5) 0.0004(5)
C1A 0.0313(8) 0.0171(6) 0.0285(8) -0.0004(6) -0.0075(6) 0.0016(5)
C2A 0.0311(8) 0.0199(7) 0.0341(8) -0.0040(6) -0.0123(6) -0.0008(6)
C3A 0.0379(8) 0.0202(7) 0.0267(7) -0.0015(6) -0.0118(6) -0.0013(5)
O1B 0.0364(6) 0.0207(5) 0.0317(6) -0.0040(4) -0.0136(5) 0.0021(4)
C1B 0.0261(7) 0.0197(7) 0.0258(7) -0.0054(5) -0.0057(6) 0.0038(5)
C2B 0.0269(7) 0.0167(7) 0.0303(8) -0.0008(5) -0.0051(6) 0.0021(5)
C3B 0.0244(7) 0.0200(7) 0.0296(8) -0.0011(5) -0.0070(6) 0.0045(5)
N1S 0.0329(7) 0.0242(6) 0.0292(7) -0.0052(5) -0.0110(5) 0.0024(5)
C2S 0.0351(8) 0.0323(8) 0.0288(8) -0.0043(7) -0.0048(7) 0.0001(6)
C3S 0.0556(11) 0.0361(9) 0.0266(8) -0.0049(8) -0.0072(8) 0.0075(7)
C4S 0.0510(11) 0.0316(9) 0.0353(9) 0.0048(8) -0.0199(8) 0.0011(7)
C5S 0.0313(8) 0.0348(9) 0.0377(9) -0.0026(7) -0.0111(7) -0.0049(7)
C6S 0.0329(8) 0.0286(8) 0.0317(8) -0.0111(6) -0.0098(6) 0.0030(6)

loop_
_atom_type_symbol
_atom_type_description
_atom_type_scat_dispersion_real
_atom_type_scat_dispersion_imag
_atom_type_scat_source
C C 0.0033 0.0016 'International Tables Vol C Tables 4.2.6.8 and 6.1.1.4'
H H 0.0000 0.0000 'International Tables Vol C Tables 4.2.6.8 and 6.1.1.4'
N N 0.0061 0.0033 'International Tables Vol C Tables 4.2.6.8 and 6.1.1.4'
O O 0.0106 0.0060 'International Tables Vol C Tables 4.2.6.8 and 6.1.1.4'

loop_
_geom_angle_atom_site_label_1
_geom_angle_atom_site_label_2
_geom_angle_atom_site_label_3
_geom_angle_site_symmetry_1
_geom_angle_site_symmetry_3
_geom_angle
C1A O1A H1A . . 107.2(14)
O1A C1A C3A . 2_756 118.11(14)
O1A C1A C2A . . 122.49(14)
C3A C1A C2A 2_756 . 119.40(14)
C3A C2A C1A . . 120.20(14)
C3A C2A H2A . . 119.9
C1A C2A H2A . . 119.9
C1A C3A C2A 2_756 . 120.40(14)
C1A C3A H3A 2_756 . 119.8
C2A C3A H3A . . 119.8
C1B O1B H1B . . 110.5(14)
O1B C1B C2B . . 118.52(13)
O1B C1B C3B . 2_666 122.17(13)
C2B C1B C3B . 2_666 119.31(14)
C3B C2B C1B . . 120.23(13)
C3B C2B H2B . . 119.9
C1B C2B H2B . . 119.9
C2B C3B C1B . 2_666 120.45(13)
C2B C3B H3B . . 119.8
C1B C3B H3B 2_666 . 119.8
C2S N1S C6S . . 117.48(14)
N1S C2S C3S . . 123.05(16)
N1S C2S H2S . . 118.5
C3S C2S H2S . . 118.5
C4S C3S C2S . . 118.77(16)
C4S C3S H3S . . 120.6
C2S C3S H3S . . 120.6
C5S C4S C3S . . 118.90(16)
C5S C4S H4S . . 120.6
C3S C4S H4S . . 120.6
C4S C5S C6S . . 118.62(16)
C4S C5S H5S . . 120.7
C6S C5S H5S . . 120.7
N1S C6S C5S . . 123.18(15)
N1S C6S H6S . . 118.4
C5S C6S H6S . . 118.4

loop_
_geom_bond_atom_site_label_1
_geom_bond_atom_site_label_2
_geom_bond_site_symmetry_2
_geom_bond_distance
O1A C1A . 1.3755(19)
O1A H1A . 0.94(3)
C1A C3A 2_756 1.384(2)
C1A C2A . 1.391(2)
C2A C3A . 1.386(2)
C2A H2A . 0.9500
C3A C1A 2_756 1.384(2)
C3A H3A . 0.9500
O1B C1B . 1.3745(18)
O1B H1B . 0.93(2)
C1B C2B . 1.391(2)
C1B C3B 2_666 1.392(2)
C2B C3B . 1.389(2)
C2B H2B . 0.9500
C3B C1B 2_666 1.392(2)
C3B H3B . 0.9500
N1S C2S . 1.334(2)
N1S C6S . 1.336(2)
C2S C3S . 1.379(2)
C2S H2S . 0.9500
C3S C4S . 1.377(3)
C3S H3S . 0.9500
C4S C5S . 1.377(3)
C4S H4S . 0.9500
C5S C6S . 1.380(2)
C5S H5S . 0.9500
C6S H6S . 0.9500

loop_
_geom_hbond_atom_site_label_D
_geom_hbond_atom_site_label_H
_geom_hbond_atom_site_label_A
_geom_hbond_site_symmetry_A
_geom_hbond_distance_DH
_geom_hbond_distance_HA
_geom_hbond_distance_DA
_geom_hbond_angle_DHA
_geom_hbond_publ_flag
O1A H1A O1B 1_655 0.94(3) 1.81(3) 2.7392(16) 168(2) yes
O1B H1B N1S 2_665 0.93(2) 1.79(2) 2.7178(17) 178(2) yes
C2S H2S O1B . 0.95 2.69 3.436(2) 136 yes
C4S H4S O1A . 0.95 2.57 3.225(2) 127 yes
C6S H6S X1B 1_654 0.95 2.53 3.45 162 yes
